data_7001129
loop_
_publ_author_name
'Stamatatos, Theocharis C.'
'Perlepes, Spyros P.'
'Raptopoulou, Catherine P.'
'Terzis, Aris'
'Patrickios, Costas S.'
'Tasiopoulos, Anastasios J.'
'Boudalis, Athanassios K.'

_publ_section_title
;
 Alcoholysis/hydrolysis of 1,1&#x2032;-carbonyldiimidazole as a means
 of preparing unprecedented, imidazole-containing one-dimensional
 coordination polymers of copper(II)
;
_journal_issue 17
_journal_name_full 'Dalton Transactions'
_journal_page_first 3354
_journal_page_last 3362
_journal_paper_doi 10.1039/b900716d
_journal_year 2009
_chemical_formula_sum 'C14 H18 Cu N4 O7'
_chemical_formula_weight 417.86
_chemical_name_systematic
;
?
;
_space_group_IT_number 15
_symmetry_cell_setting monoclinic
_symmetry_space_group_name_Hall '-C 2yc'
_symmetry_space_group_name_H-M 'C 1 2/c 1'
_atom_sites_solution_hydrogens geom
_atom_sites_solution_primary direct
_atom_sites_solution_secondary difmap
_audit_creation_method SHELXL-97
_cell_angle_alpha 90.00
_cell_angle_beta 101.81(2)
_cell_angle_gamma 90.00
_cell_formula_units_Z 4
_cell_length_a 13.815(8)
_cell_length_b 5.931(3)
_cell_length_c 22.020(10)
_cell_measurement_reflns_used 25
_cell_measurement_temperature 298
_cell_measurement_theta_max 54
_cell_measurement_theta_min 22
_cell_volume 1766.1(16)
_computing_structure_refinement 'SHELXL-97 (Sheldrick, 1997)'
_computing_structure_solution 'SHELXS-97 (Sheldrick, 1997)'
_diffrn_ambient_temperature 298
_diffrn_measured_fraction_theta_full 0.999
_diffrn_measured_fraction_theta_max 0.999
_diffrn_measurement_device_type 'P21 Nicolet upgraded by Crystal Logic'
_diffrn_measurement_method '\q/2\q scans'
_diffrn_radiation_monochromator graphite
_diffrn_radiation_source 'fine-focus sealed tube'
_diffrn_radiation_type CuK\a
_diffrn_radiation_wavelength 1.54180
_diffrn_reflns_av_R_equivalents 0.1081
_diffrn_reflns_av_sigmaI/netI 0.0436
_diffrn_reflns_limit_h_max 15
_diffrn_reflns_limit_h_min -14
_diffrn_reflns_limit_k_max 6
_diffrn_reflns_limit_k_min 0
_diffrn_reflns_limit_l_max 0
_diffrn_reflns_limit_l_min -24
_diffrn_reflns_number 1317
_diffrn_reflns_theta_full 59.01
_diffrn_reflns_theta_max 59.01
_diffrn_reflns_theta_min 4.10
_diffrn_standards_decay_% -0.3
_diffrn_standards_interval_count 97
_diffrn_standards_number 3
_exptl_absorpt_coefficient_mu 2.165
_exptl_absorpt_correction_type none
_exptl_crystal_colour blue
_exptl_crystal_density_diffrn 1.572
_exptl_crystal_density_method 'not measured'
_exptl_crystal_description parall
_exptl_crystal_F_000 860
_exptl_crystal_size_max 0.30
_exptl_crystal_size_mid 0.15
_exptl_crystal_size_min 0.05
_refine_diff_density_max 0.487
_refine_diff_density_min -0.826
_refine_diff_density_rms 0.102
_refine_ls_extinction_coef 0.0030(3)
_refine_ls_extinction_expression Fc^*^=kFc[1+0.001xFc^2^\l^3^/sin(2\q)]^-1/4^
_refine_ls_extinction_method SHELXL
_refine_ls_goodness_of_fit_ref 1.148
_refine_ls_hydrogen_treatment refall
_refine_ls_matrix_type full
_refine_ls_number_parameters 158
_refine_ls_number_reflns 1282
_refine_ls_number_restraints 0
_refine_ls_restrained_S_all 1.148
_refine_ls_R_factor_all 0.0496
_refine_ls_R_factor_gt 0.0457
_refine_ls_shift/su_max 0.001
_refine_ls_shift/su_mean 0.000
_refine_ls_structure_factor_coef Fsqd
_refine_ls_weighting_details 'calc w=1/[\s^2^(Fo^2^)+(0.0758P)^2^+4.1622P] where P=(Fo^2^+2Fc^2^)/3'
_refine_ls_weighting_scheme calc
_refine_ls_wR_factor_gt 0.1226
_refine_ls_wR_factor_ref 0.1281
_reflns_number_gt 1175
_reflns_number_total 1282
_reflns_threshold_expression >2sigma(I)
_cod_data_source_file b900716d.txt
_cod_data_source_block comp4
_cod_original_sg_symbol_H-M C2/c
_cod_database_code 7001129

loop_
_symmetry_equiv_pos_as_xyz
'x, y, z'
'x, -y, z+1/2'
'x+1/2, y+1/2, z'
'x+1/2, -y+1/2, z+1/2'
'-x, -y, -z'
'-x, y, -z-1/2'
'-x+1/2, -y+1/2, -z'
'-x+1/2, y+1/2, -z-1/2'

loop_
_atom_site_label
_atom_site_type_symbol
_atom_site_fract_x
_atom_site_fract_y
_atom_site_fract_z
_atom_site_U_iso_or_equiv
_atom_site_adp_type
_atom_site_occupancy
_atom_site_symmetry_multiplicity
_atom_site_calc_flag
_atom_site_refinement_flags
_atom_site_disorder_assembly
_atom_site_disorder_group
Cu Cu 0.0000 0.04852(10) 0.2500 0.0181(4) Uani 1 2 d S . .
N1 N 0.1400(2) 0.0032(5) 0.29168(13) 0.0246(7) Uani 1 1 d . . .
O1 O -0.03696(17) 0.0593(4) 0.33162(11) 0.0224(6) Uani 1 1 d . . .
OW1 O 0.0000 0.4326(6) 0.2500 0.0409(11) Uani 1 2 d S . .
C1 C 0.2019(3) -0.1518(7) 0.2795(2) 0.0347(9) Uani 1 1 d . . .
C2 C 0.1892(3) 0.1121(8) 0.34445(19) 0.0359(9) Uani 1 1 d . . .
C3 C 0.2795(3) 0.0197(8) 0.3623(2) 0.0425(11) Uani 1 1 d . . .
N2 N 0.2870(2) -0.1470(7) 0.32135(17) 0.0411(9) Uani 1 1 d . . .
O2 O -0.0039(2) -0.3025(4) 0.35464(12) 0.0367(7) Uani 1 1 d . . .
C4 C -0.0169(2) -0.1060(6) 0.36947(15) 0.0225(8) Uani 1 1 d . . .
C5 C -0.0091(2) -0.0493(5) 0.43692(15) 0.0188(8) Uani 1 1 d . . .
C6 C 0.0037(3) 0.1718(6) 0.45742(15) 0.0244(8) Uani 1 1 d . . .
C7 C -0.0125(3) -0.2199(6) 0.47961(17) 0.0270(8) Uani 1 1 d . . .
HW1A H -0.014(4) 0.506(9) 0.279(3) 0.056(16) Uiso 1 1 d . . .
H1 H 0.189(4) -0.258(9) 0.248(3) 0.059(15) Uiso 1 1 d . . .
H2 H 0.155(4) 0.239(10) 0.355(3) 0.072(18) Uiso 1 1 d . . .
H3 H 0.334(5) 0.048(10) 0.398(3) 0.09(2) Uiso 1 1 d . . .
HN2 H 0.331(5) -0.261(12) 0.323(4) 0.11(3) Uiso 1 1 d . . .
H6 H 0.005(3) 0.300(8) 0.425(2) 0.040(12) Uiso 1 1 d . . .
H7 H -0.019(3) -0.364(9) 0.466(2) 0.042(12) Uiso 1 1 d . . .
OW2 O 0.2644(11) -0.027(8) 0.5305(8) 0.112(6) Uani 0.50(5) 1 d P . .
OW3 O 0.2457(8) -0.348(4) 0.4869(10) 0.061(6) Uani 0.50(5) 1 d P . .

loop_
_atom_site_aniso_label
_atom_site_aniso_U_11
_atom_site_aniso_U_22
_atom_site_aniso_U_33
_atom_site_aniso_U_23
_atom_site_aniso_U_13
_atom_site_aniso_U_12
Cu 0.0192(5) 0.0187(5) 0.0149(5) 0.000 -0.0001(3) 0.000
N1 0.0216(15) 0.0316(16) 0.0187(15) -0.0006(13) 0.0000(12) 0.0005(13)
O1 0.0250(13) 0.0220(13) 0.0180(12) 0.0049(9) -0.0010(10) 0.0060(9)
OW1 0.081(3) 0.0158(19) 0.029(2) 0.000 0.018(2) 0.000
C1 0.030(2) 0.031(2) 0.041(2) -0.0049(18) 0.0044(18) 0.0055(17)
C2 0.029(2) 0.044(2) 0.033(2) -0.0091(19) 0.0005(17) -0.0050(19)
C3 0.024(2) 0.063(3) 0.035(2) 0.006(2) -0.0057(18) -0.0072(19)
N2 0.0264(17) 0.048(2) 0.046(2) 0.0077(18) 0.0008(16) 0.0096(16)
O2 0.0662(19) 0.0213(14) 0.0237(13) -0.0077(11) 0.0115(13) -0.0017(13)
C4 0.0239(17) 0.0237(19) 0.0195(18) -0.0025(15) 0.0032(14) -0.0021(14)
C5 0.0235(17) 0.0171(18) 0.0146(17) 0.0005(13) 0.0008(13) 0.0007(13)
C6 0.039(2) 0.0143(17) 0.0184(17) 0.0024(15) 0.0017(15) 0.0011(15)
C7 0.047(2) 0.0119(18) 0.0202(18) -0.0015(14) 0.0037(16) 0.0006(15)
OW2 0.089(9) 0.14(2) 0.102(10) -0.035(12) 0.017(7) -0.024(9)
OW3 0.040(5) 0.077(11) 0.066(10) 0.018(7) 0.010(5) 0.001(6)

loop_
_atom_type_symbol
_atom_type_description
_atom_type_scat_dispersion_real
_atom_type_scat_dispersion_imag
_atom_type_scat_source
C C 0.0181 0.0091 'International Tables Vol C Tables 4.2.6.8 and 6.1.1.4'
H H 0.0000 0.0000 'International Tables Vol C Tables 4.2.6.8 and 6.1.1.4'
N N 0.0311 0.0180 'International Tables Vol C Tables 4.2.6.8 and 6.1.1.4'
O O 0.0492 0.0322 'International Tables Vol C Tables 4.2.6.8 and 6.1.1.4'
Cu Cu -1.9646 0.5888 'International Tables Vol C Tables 4.2.6.8 and 6.1.1.4'

loop_
_geom_angle_atom_site_label_1
_geom_angle_atom_site_label_2
_geom_angle_atom_site_label_3
_geom_angle
_geom_angle_site_symmetry_1
_geom_angle_site_symmetry_3
_geom_angle_publ_flag
O1 Cu O1 176.27(13) . 6_556 ?
O1 Cu N1 90.93(11) . 6_556 ?
O1 Cu N1 89.58(11) 6_556 6_556 ?
O1 Cu N1 89.58(11) . . ?
O1 Cu N1 90.93(11) 6_556 . ?
N1 Cu N1 164.41(18) 6_556 . ?
O1 Cu OW1 88.13(6) . . ?
O1 Cu OW1 88.13(6) 6_556 . ?
N1 Cu OW1 97.79(9) 6_556 . ?
N1 Cu OW1 97.79(9) . . ?
C1 N1 C2 105.7(3) . . ?
C1 N1 Cu 127.7(3) . . ?
C2 N1 Cu 126.3(3) . . ?
C4 O1 Cu 120.5(2) . . ?
Cu OW1 HW1A 122(4) . . ?
N1 C1 N2 111.1(4) . . ?
N1 C1 H1 127(3) . . ?
N2 C1 H1 122(3) . . ?
C3 C2 N1 108.8(4) . . ?
C3 C2 H2 137(4) . . ?
N1 C2 H2 113(4) . . ?
C2 C3 N2 107.2(4) . . ?
C2 C3 H3 132(4) . . ?
N2 C3 H3 120(4) . . ?
C1 N2 C3 107.3(3) . . ?
C1 N2 HN2 120(5) . . ?
C3 N2 HN2 131(5) . . ?
O2 C4 O1 125.1(3) . . ?
O2 C4 C5 119.2(3) . . ?
O1 C4 C5 115.7(3) . . ?
C6 C5 C7 119.2(3) . . ?
C6 C5 C4 120.8(3) . . ?
C7 C5 C4 120.0(3) . . ?
C5 C6 C7 119.7(3) . 5_556 ?
C5 C6 H6 119(2) . . ?
C7 C6 H6 121(3) 5_556 . ?
C5 C7 C6 121.0(3) . 5_556 ?
C5 C7 H7 119(3) . . ?
C6 C7 H7 120(3) 5_556 . ?
OW2 OW3 OW3 176(2) 7_546 7_546 ?

loop_
_geom_bond_atom_site_label_1
_geom_bond_atom_site_label_2
_geom_bond_distance
_geom_bond_site_symmetry_2
_geom_bond_publ_flag
Cu O1 1.967(2) . ?
Cu O1 1.967(2) 6_556 ?
Cu N1 1.982(3) 6_556 ?
Cu N1 1.982(3) . ?
Cu OW1 2.278(4) . ?
N1 C1 1.320(5) . ?
N1 C2 1.380(5) . ?
O1 C4 1.280(4) . ?
OW1 HW1A 0.82(5) . ?
C1 N2 1.338(5) . ?
C1 H1 0.92(5) . ?
C2 C3 1.346(6) . ?
C2 H2 0.95(6) . ?
C3 N2 1.356(6) . ?
C3 H3 0.98(6) . ?
N2 HN2 0.91(7) . ?
O2 C4 1.233(4) . ?
C4 C5 1.505(5) . ?
C5 C6 1.387(5) . ?
C5 C7 1.388(5) . ?
C6 C7 1.396(5) 5_556 ?
C6 H6 1.05(5) . ?
C7 C6 1.396(5) 5_556 ?
C7 H7 0.91(5) . ?
OW2 OW3 0.832(17) 7_546 ?
OW3 OW2 0.832(18) 7_546 ?
OW3 OW3 1.30(6) 7_546 ?
